data_1542502
loop_
_publ_author_name
'Ramprasad, N.'
'Gowda, Ramakrishna'
'Gowda, K. V. Arjuna'
'Basanagouda, Mahantesha'

_publ_section_title
;
 2-(5-Methyl-1-benzofuran-3-yl)acetic acid
;
_journal_issue 2
_journal_name_full IUCrData
_journal_page_first x160170
_journal_paper_doi 10.1107/S241431461600170X
_journal_volume 1
_journal_year 2016
_chemical_formula_iupac 'C11 H10 O3'
_chemical_formula_moiety 'C11 H10 O3'
_chemical_formula_sum 'C11 H10 O3'
_chemical_formula_weight 190.19
_chemical_melting_point_gt 370
_chemical_melting_point_lt 371
_chemical_name_common '(5-Methyl-benzofuran-3-yl)-acetic acid'
_chemical_name_systematic
;
2-(5-Methyl-1-benzofuran-3-yl)acetic acid
;
_space_group_crystal_system monoclinic
_space_group_IT_number 14
_space_group_name_Hall '-P 2ybc'
_space_group_name_H-M_alt 'P 1 21/c 1'
_symmetry_space_group_name_Hall '-P 2ybc'
_symmetry_space_group_name_H-M 'P 1 21/c 1'
_atom_sites_solution_hydrogens geom
_audit_creation_method SHELXL-2014/7
_cell_angle_alpha 90
_cell_angle_beta 95.980(4)
_cell_angle_gamma 90
_cell_formula_units_Z 8
_cell_length_a 12.2090(5)
_cell_length_b 20.3796(14)
_cell_length_c 7.4335(9)
_cell_measurement_reflns_used 4172
_cell_measurement_temperature 296(2)
_cell_measurement_theta_max 23.92
_cell_measurement_theta_min 2.93
_cell_volume 1839.5(3)
_computing_cell_refinement
;
SAINT (Bruker, 2004)
;
_computing_data_collection
;
APEX2 (Bruker, 2004)
;
_computing_data_reduction
;
SAINT (Bruker, 2004)
;
_computing_molecular_graphics
;
ORTEP-3 for Windows (Farrugia, 2012) and Mercury (Bruno <i>et al.</i>,
2002)
;
_computing_publication_material
;
SHELXL2014 (Sheldrick, 2015)
;
_computing_structure_refinement
;
SHELXL2014 (Sheldrick, 2015)
;
_computing_structure_solution
;
SIR92 (Altomare <i>et al.</i>,  1994)
;
_diffrn_ambient_temperature 296(2)
_diffrn_measured_fraction_theta_full 0.999
_diffrn_measured_fraction_theta_max 0.999
_diffrn_measurement_device_type 'Bruker Kappa APEXII CCD'
_diffrn_measurement_method '\w and \f scan'
_diffrn_radiation_monochromator graphite
_diffrn_radiation_source 'fine-focus sealed tube'
_diffrn_radiation_type MoK\a
_diffrn_radiation_wavelength 0.71073
_diffrn_reflns_av_R_equivalents 0.0524
_diffrn_reflns_limit_h_max 14
_diffrn_reflns_limit_h_min -14
_diffrn_reflns_limit_k_max 24
_diffrn_reflns_limit_k_min -24
_diffrn_reflns_limit_l_max 8
_diffrn_reflns_limit_l_min -8
_diffrn_reflns_number 21006
_diffrn_reflns_theta_full 24.999
_diffrn_reflns_theta_max 24.999
_diffrn_reflns_theta_min 2.609
_exptl_absorpt_coefficient_mu 0.100
_exptl_absorpt_correction_T_max 0.989
_exptl_absorpt_correction_T_min 0.964
_exptl_absorpt_correction_type multi-scan
_exptl_absorpt_process_details
;
(SADABS; Bruker, 2004)
;
_exptl_crystal_colour colourless
_exptl_crystal_density_diffrn 1.373
_exptl_crystal_description block
_exptl_crystal_F_000 800
_exptl_crystal_size_max 0.350
_exptl_crystal_size_mid 0.250
_exptl_crystal_size_min 0.200
_refine_diff_density_max 0.163
_refine_diff_density_min -0.161
_refine_ls_extinction_coef 0.0026(6)
_refine_ls_extinction_expression Fc^*^=kFc[1+0.001xFc^2^\l^3^/sin(2\q)]^-1/4^
_refine_ls_extinction_method
;
SHELXL2014 (Sheldrick, 2015)
;
_refine_ls_goodness_of_fit_ref 1.016
_refine_ls_hydrogen_treatment constr
_refine_ls_matrix_type full
_refine_ls_number_parameters 256
_refine_ls_number_reflns 3240
_refine_ls_number_restraints 0
_refine_ls_restrained_S_all 1.016
_refine_ls_R_factor_all 0.0828
_refine_ls_R_factor_gt 0.0414
_refine_ls_shift/su_max 0.003
_refine_ls_shift/su_mean 0.000
_refine_ls_structure_factor_coef Fsqd
_refine_ls_weighting_details 'w=1/[\s^2^(Fo^2^)+(0.0478P)^2^+0.4188P] where P=(Fo^2^+2Fc^2^)/3'
_refine_ls_weighting_scheme calc
_refine_ls_wR_factor_gt 0.0943
_refine_ls_wR_factor_ref 0.1149
_reflns_number_gt 2051
_reflns_number_total 3240
_reflns_threshold_expression 'I > 2\s(I)'
_cod_data_source_file hb4014sup1.cif
_cod_data_source_block I
_cod_depositor_comments 'Adding full bibliography for 1542502.cif.'
_cod_database_code 1542502
_cod_database_fobs_code 1542502
_shelx_space_group_comment
;
The symmetry employed for this shelxl refinement is uniquely defined
by the following loop, which should always be used as a source of
symmetry information in preference to the above space-group names.
They are only intended as comments.
;
_shelx_estimated_absorpt_t_min 0.966
_shelx_estimated_absorpt_t_max 0.980

loop_
_space_group_symop_operation_xyz
'x, y, z'
'-x, y+1/2, -z+1/2'
'-x, -y, -z'
'x, -y-1/2, z-1/2'

loop_
_atom_site_type_symbol
_atom_site_label
_atom_site_fract_x
_atom_site_fract_y
_atom_site_fract_z
_atom_site_U_iso_or_equiv
_atom_site_adp_type
_atom_site_calc_flag
_atom_site_occupancy
C C1 0.81759(17) 0.05868(10) 0.6079(3) 0.0399(5) Uani d 1
C C2 0.83597(17) -0.00743(10) 0.6377(2) 0.0396(5) Uani d 1
H H2 0.9059 -0.0249 0.6315 0.048 Uiso calc 1
C C3 0.75005(16) -0.04785(10) 0.6770(2) 0.0363(5) Uani d 1
C C4 0.64678(17) -0.02035(11) 0.6843(3) 0.0412(5) Uani d 1
C C5 0.62420(18) 0.04512(11) 0.6551(3) 0.0482(6) Uani d 1
H H5 0.5541 0.0623 0.6604 0.058 Uiso calc 1
C C6 0.71189(18) 0.08378(11) 0.6174(3) 0.0467(6) Uani d 1
H H6 0.7001 0.1284 0.5976 0.056 Uiso calc 1
C C7 0.73877(17) -0.11645(10) 0.7170(3) 0.0423(5) Uani d 1
C C8 0.63338(19) -0.12474(11) 0.7455(3) 0.0530(6) Uani d 1
H H8 0.6038 -0.1649 0.7747 0.064 Uiso calc 1
C C9 0.83049(18) -0.16488(10) 0.7216(3) 0.0539(6) Uani d 1
H H9A 0.8660 -0.1597 0.6117 0.065 Uiso calc 1
H H9B 0.8843 -0.1536 0.8222 0.065 Uiso calc 1
C C10 0.8017(2) -0.23539(11) 0.7389(3) 0.0493(6) Uani d 1
C C11 0.90915(18) 0.10371(11) 0.5656(3) 0.0508(6) Uani d 1
H H11A 0.9788 0.0833 0.6019 0.076 Uiso calc 1
H H11B 0.9041 0.1443 0.6300 0.076 Uiso calc 1
H H11C 0.9029 0.1123 0.4380 0.076 Uiso calc 1
C C12 0.66060(18) 0.20598(11) 0.0042(3) 0.0442(5) Uani d 1
C C13 0.76168(19) 0.23023(11) -0.0384(3) 0.0491(6) Uani d 1
H H13 0.7650 0.2730 -0.0810 0.059 Uiso calc 1
C C14 0.85690(18) 0.19330(11) -0.0201(3) 0.0497(6) Uani d 1
H H14 0.9241 0.2103 -0.0464 0.060 Uiso calc 1
C C15 0.84690(17) 0.13011(11) 0.0392(3) 0.0419(5) Uani d 1
C C16 0.74906(16) 0.10295(10) 0.0811(2) 0.0357(5) Uani d 1
C C17 0.65453(17) 0.14192(10) 0.0641(3) 0.0416(5) Uani d 1
H H17 0.5878 0.1249 0.0929 0.050 Uiso calc 1
C C18 0.77211(17) 0.03530(10) 0.1269(3) 0.0376(5) Uani d 1
C C19 0.87940(18) 0.02707(11) 0.1095(3) 0.0472(6) Uani d 1
H H19 0.9163 -0.0126 0.1301 0.057 Uiso calc 1
C C20 0.68777(17) -0.01216(10) 0.1778(3) 0.0425(5) Uani d 1
H H20A 0.6595 0.0039 0.2867 0.051 Uiso calc 1
H H20B 0.6271 -0.0120 0.0826 0.051 Uiso calc 1
C C21 0.72311(19) -0.08114(10) 0.2101(3) 0.0430(5) Uani d 1
C C22 0.56094(19) 0.24951(12) -0.0157(3) 0.0616(7) Uani d 1
H H22A 0.4962 0.2233 -0.0449 0.092 Uiso calc 1
H H22B 0.5677 0.2807 -0.1107 0.092 Uiso calc 1
H H22C 0.5552 0.2724 0.0958 0.092 Uiso calc 1
O O1 0.88003(13) -0.27454(8) 0.6973(3) 0.0706(5) Uani d 1
H H1A 0.8580 -0.3126 0.6958 0.085 Uiso calc 1
O O2 0.71609(14) -0.25546(8) 0.7889(2) 0.0660(5) Uani d 1
O O3 0.57310(12) -0.06757(7) 0.7271(2) 0.0544(4) Uani d 1
O O4 0.64091(12) -0.11960(7) 0.2445(2) 0.0620(5) Uani d 1
H H4A 0.6631 -0.1575 0.2574 0.074 Uiso calc 1
O O5 0.81643(13) -0.10129(7) 0.2076(2) 0.0623(5) Uani d 1
O O6 0.92925(11) 0.08380(7) 0.0578(2) 0.0516(4) Uani d 1

loop_
_atom_site_aniso_label
_atom_site_aniso_U_11
_atom_site_aniso_U_22
_atom_site_aniso_U_33
_atom_site_aniso_U_12
_atom_site_aniso_U_13
_atom_site_aniso_U_23
C1 0.0400(13) 0.0407(13) 0.0390(11) -0.0006(10) 0.0046(9) -0.0054(10)
C2 0.0330(12) 0.0421(13) 0.0442(12) 0.0009(10) 0.0059(9) -0.0025(10)
C3 0.0330(12) 0.0402(12) 0.0355(11) -0.0001(10) 0.0024(9) -0.0034(9)
C4 0.0346(13) 0.0455(14) 0.0441(12) -0.0026(11) 0.0064(10) -0.0047(10)
C5 0.0376(13) 0.0485(15) 0.0587(14) 0.0076(11) 0.0061(11) -0.0026(11)
C6 0.0496(14) 0.0378(13) 0.0531(13) 0.0053(11) 0.0072(11) -0.0012(10)
C7 0.0357(13) 0.0402(13) 0.0507(13) -0.0037(10) 0.0036(10) -0.0015(10)
C8 0.0468(15) 0.0422(14) 0.0704(16) -0.0037(12) 0.0085(12) 0.0026(12)
C9 0.0419(14) 0.0412(14) 0.0791(16) -0.0035(11) 0.0081(12) 0.0046(12)
C10 0.0429(14) 0.0405(14) 0.0645(15) -0.0001(12) 0.0060(12) 0.0029(11)
C11 0.0501(14) 0.0413(13) 0.0622(14) -0.0046(11) 0.0113(11) 0.0004(11)
C12 0.0468(14) 0.0434(13) 0.0422(12) 0.0026(11) 0.0040(10) 0.0003(10)
C13 0.0588(16) 0.0400(13) 0.0493(13) -0.0039(12) 0.0096(11) 0.0025(10)
C14 0.0431(14) 0.0505(15) 0.0564(14) -0.0101(12) 0.0099(11) -0.0013(11)
C15 0.0365(13) 0.0466(14) 0.0429(12) -0.0016(11) 0.0048(10) -0.0043(10)
C16 0.0358(12) 0.0389(12) 0.0324(11) -0.0026(10) 0.0032(9) -0.0027(9)
C17 0.0374(13) 0.0454(13) 0.0425(12) -0.0015(10) 0.0070(10) -0.0011(10)
C18 0.0360(13) 0.0394(13) 0.0375(11) 0.0003(10) 0.0039(9) -0.0033(9)
C19 0.0458(15) 0.0405(14) 0.0552(14) 0.0004(11) 0.0056(11) 0.0002(11)
C20 0.0422(13) 0.0413(13) 0.0442(12) 0.0015(10) 0.0060(10) -0.0015(10)
C21 0.0407(14) 0.0402(13) 0.0478(13) -0.0034(12) 0.0029(10) -0.0051(10)
C22 0.0600(16) 0.0539(15) 0.0712(17) 0.0101(13) 0.0086(13) 0.0099(13)
O1 0.0501(10) 0.0396(10) 0.1260(15) 0.0026(8) 0.0271(10) 0.0054(9)
O2 0.0561(11) 0.0432(10) 0.1032(14) -0.0048(9) 0.0294(10) 0.0024(9)
O3 0.0375(9) 0.0498(10) 0.0772(11) -0.0027(8) 0.0120(8) 0.0010(8)
O4 0.0472(10) 0.0385(9) 0.1025(13) -0.0004(8) 0.0182(9) 0.0061(9)
O5 0.0395(10) 0.0424(10) 0.1051(13) 0.0036(8) 0.0082(9) 0.0007(9)
O6 0.0374(9) 0.0500(10) 0.0683(10) -0.0018(8) 0.0103(7) 0.0005(8)

loop_
_atom_type_symbol
_atom_type_description
_atom_type_scat_dispersion_real
_atom_type_scat_dispersion_imag
_atom_type_scat_source
C C 0.0033 0.0016 'International Tables Vol C Tables 4.2.6.8 and 6.1.1.4'
H H 0.0000 0.0000 'International Tables Vol C Tables 4.2.6.8 and 6.1.1.4'
O O 0.0106 0.0060 'International Tables Vol C Tables 4.2.6.8 and 6.1.1.4'

loop_
_geom_angle_atom_site_label_1
_geom_angle_atom_site_label_2
_geom_angle_atom_site_label_3
_geom_angle
C2 C1 C6 119.0(2)
C2 C1 C11 121.14(19)
C6 C1 C11 119.8(2)
C1 C2 C3 119.95(19)
C1 C2 H2 120.0
C3 C2 H2 120.0
C4 C3 C2 118.60(19)
C4 C3 C7 106.12(18)
C2 C3 C7 135.3(2)
C5 C4 O3 126.13(19)
C5 C4 C3 123.7(2)
O3 C4 C3 110.20(18)
C4 C5 C6 116.0(2)
C4 C5 H5 122.0
C6 C5 H5 122.0
C5 C6 C1 122.8(2)
C5 C6 H6 118.6
C1 C6 H6 118.6
C8 C7 C3 105.67(19)
C8 C7 C9 130.2(2)
C3 C7 C9 124.08(19)
C7 C8 O3 113.0(2)
C7 C8 H8 123.5
O3 C8 H8 123.5
C10 C9 C7 117.23(19)
C10 C9 H9A 108.0
C7 C9 H9A 108.0
C10 C9 H9B 108.0
C7 C9 H9B 108.0
H9A C9 H9B 107.2
O2 C10 O1 122.7(2)
O2 C10 C9 124.7(2)
O1 C10 C9 112.5(2)
C1 C11 H11A 109.5
C1 C11 H11B 109.5
H11A C11 H11B 109.5
C1 C11 H11C 109.5
H11A C11 H11C 109.5
H11B C11 H11C 109.5
C17 C12 C13 119.0(2)
C17 C12 C22 121.3(2)
C13 C12 C22 119.7(2)
C14 C13 C12 122.7(2)
C14 C13 H13 118.7
C12 C13 H13 118.7
C15 C14 C13 116.2(2)
C15 C14 H14 121.9
C13 C14 H14 121.9
C14 C15 O6 126.0(2)
C14 C15 C16 123.9(2)
O6 C15 C16 110.04(19)
C15 C16 C17 118.54(19)
C15 C16 C18 106.53(18)
C17 C16 C18 134.85(19)
C12 C17 C16 119.64(19)
C12 C17 H17 120.2
C16 C17 H17 120.2
C19 C18 C16 105.42(18)
C19 C18 C20 130.66(19)
C16 C18 C20 123.91(18)
C18 C19 O6 112.70(19)
C18 C19 H19 123.6
O6 C19 H19 123.6
C21 C20 C18 117.34(18)
C21 C20 H20A 108.0
C18 C20 H20A 108.0
C21 C20 H20B 108.0
C18 C20 H20B 108.0
H20A C20 H20B 107.2
O5 C21 O4 122.4(2)
O5 C21 C20 125.2(2)
O4 C21 C20 112.35(19)
C12 C22 H22A 109.5
C12 C22 H22B 109.5
H22A C22 H22B 109.5
C12 C22 H22C 109.5
H22A C22 H22C 109.5
H22B C22 H22C 109.5
C10 O1 H1A 109.5
C4 O3 C8 105.01(16)
C21 O4 H4A 109.5
C15 O6 C19 105.31(16)

loop_
_geom_bond_atom_site_label_1
_geom_bond_atom_site_label_2
_geom_bond_distance
C1 C2 1.380(3)
C1 C6 1.397(3)
C1 C11 1.505(3)
C2 C3 1.388(3)
C2 H2 0.9300
C3 C4 1.386(3)
C3 C7 1.439(3)
C4 C5 1.375(3)
C4 O3 1.377(2)
C5 C6 1.381(3)
C5 H5 0.9300
C6 H6 0.9300
C7 C8 1.336(3)
C7 C9 1.490(3)
C8 O3 1.377(3)
C8 H8 0.9300
C9 C10 1.488(3)
C9 H9A 0.9700
C9 H9B 0.9700
C10 O2 1.216(2)
C10 O1 1.307(3)
C11 H11A 0.9600
C11 H11B 0.9600
C11 H11C 0.9600
C12 C17 1.384(3)
C12 C13 1.396(3)
C12 C22 1.501(3)
C13 C14 1.380(3)
C13 H13 0.9300
C14 C15 1.371(3)
C14 H14 0.9300
C15 O6 1.375(2)
C15 C16 1.381(3)
C16 C17 1.396(3)
C16 C18 1.441(3)
C17 H17 0.9300
C18 C19 1.340(3)
C18 C20 1.490(3)
C19 O6 1.380(2)
C19 H19 0.9300
C20 C21 1.483(3)
C20 H20A 0.9700
C20 H20B 0.9700
C21 O5 1.213(2)
C21 O4 1.319(2)
C22 H22A 0.9600
C22 H22B 0.9600
C22 H22C 0.9600
O1 H1A 0.8200
O4 H4A 0.8200

loop_
_geom_hbond_atom_site_label_D
_geom_hbond_atom_site_label_H
_geom_hbond_atom_site_label_A
_geom_hbond_site_symmetry_A
_geom_hbond_distance_DH
_geom_hbond_distance_HA
_geom_hbond_distance_DA
_geom_hbond_angle_DHA
O1 H1A O5 4_556 0.82 1.83 2.650(2) 176
O4 H4A O2 4 0.82 1.90 2.715(2) 179
C8 H8 O2 . 0.93 2.29 2.855(3) 118
C19 H19 O5 . 0.93 2.29 2.843(3) 118

loop_
_geom_torsion_atom_site_label_1
_geom_torsion_atom_site_label_2
_geom_torsion_atom_site_label_3
_geom_torsion_atom_site_label_4
_geom_torsion
C6 C1 C2 C3 -0.2(3)
C11 C1 C2 C3 179.80(17)
C1 C2 C3 C4 0.3(3)
C1 C2 C3 C7 -179.0(2)
C2 C3 C4 C5 -0.1(3)
C7 C3 C4 C5 179.39(19)
C2 C3 C4 O3 -179.20(16)
C7 C3 C4 O3 0.3(2)
O3 C4 C5 C6 178.69(18)
C3 C4 C5 C6 -0.2(3)
C4 C5 C6 C1 0.4(3)
C2 C1 C6 C5 -0.2(3)
C11 C1 C6 C5 179.81(19)
C4 C3 C7 C8 -0.4(2)
C2 C3 C7 C8 179.0(2)
C4 C3 C7 C9 179.34(19)
C2 C3 C7 C9 -1.3(4)
C3 C7 C8 O3 0.3(2)
C9 C7 C8 O3 -179.4(2)
C8 C7 C9 C10 8.2(4)
C3 C7 C9 C10 -171.4(2)
C7 C9 C10 O2 -17.1(4)
C7 C9 C10 O1 164.1(2)
C17 C12 C13 C14 -1.3(3)
C22 C12 C13 C14 178.77(19)
C12 C13 C14 C15 1.5(3)
C13 C14 C15 O6 176.28(18)
C13 C14 C15 C16 -0.5(3)
C14 C15 C16 C17 -0.6(3)
O6 C15 C16 C17 -177.81(16)
C14 C15 C16 C18 176.63(19)
O6 C15 C16 C18 -0.6(2)
C13 C12 C17 C16 0.1(3)
C22 C12 C17 C16 -179.93(18)
C15 C16 C17 C12 0.8(3)
C18 C16 C17 C12 -175.5(2)
C15 C16 C18 C19 0.0(2)
C17 C16 C18 C19 176.6(2)
C15 C16 C18 C20 -178.94(17)
C17 C16 C18 C20 -2.4(3)
C16 C18 C19 O6 0.6(2)
C20 C18 C19 O6 179.43(18)
C19 C18 C20 C21 -2.4(3)
C16 C18 C20 C21 176.29(17)
C18 C20 C21 O5 4.1(3)
C18 C20 C21 O4 -176.54(17)
C5 C4 O3 C8 -179.2(2)
C3 C4 O3 C8 -0.2(2)
C7 C8 O3 C4 -0.1(2)
C14 C15 O6 C19 -176.2(2)
C16 C15 O6 C19 0.9(2)
C18 C19 O6 C15 -0.9(2)
